data_7041790
loop_
_publ_author_name
'Malthus, Stuart J.'
'Wilson, Rajni K.'
'Vikas Aggarwal, A.'
'Cameron, Scott A.'
'Larsen, David S.'
'Brooker, Sally'

_publ_section_title
;
 Carbazole-based N4-donor Schiff base macrocycles: obtained metal free and
 as Cu(ii) and Ni(ii) complexes.
;
_journal_issue 10
_journal_name_full 'Dalton transactions (Cambridge, England : 2003)'
_journal_page_first 3141
_journal_page_last 3149
_journal_paper_doi 10.1039/c6dt04598g
_journal_volume 46
_journal_year 2017
_chemical_formula_sum 'C22 H26 N4 Ni O3'
_chemical_formula_weight 453.18
_chemical_name_systematic 'Ni(II) carbazole Schiff-base macrocycle'
_space_group_crystal_system orthorhombic
_space_group_IT_number 19
_space_group_name_Hall 'P 2ac 2ab'
_space_group_name_H-M_alt 'P 21 21 21'
_symmetry_space_group_name_Hall 'P 2ac 2ab'
_symmetry_space_group_name_H-M 'P 21 21 21'
_atom_sites_solution_hydrogens geom
_audit_creation_method SHELXL-2014/7
_audit_update_record
;
2016-12-05 deposited with the CCDC.
2017-01-20 downloaded from the CCDC.
;
_cell_angle_alpha 90
_cell_angle_beta 90
_cell_angle_gamma 90
_cell_formula_units_Z 4
_cell_length_a 6.6646(3)
_cell_length_b 12.9442(4)
_cell_length_c 23.1878(7)
_cell_measurement_reflns_used 8929
_cell_measurement_temperature 100(2)
_cell_measurement_theta_max 76.1310
_cell_measurement_theta_min 5.0910
_cell_volume 2000.36(12)
_computing_structure_refinement 'SHELXL-2014/7 (Sheldrick, 2014)'
_diffrn_ambient_temperature 100(2)
_diffrn_measured_fraction_theta_full 0.997
_diffrn_measured_fraction_theta_max 0.990
_diffrn_measurement_device_type 'Oxford Diffraction Supernova'
_diffrn_radiation_type CuK\a
_diffrn_radiation_wavelength 1.54184
_diffrn_reflns_av_R_equivalents 0.0498
_diffrn_reflns_av_unetI/netI 0.0404
_diffrn_reflns_Laue_measured_fraction_full 0.997
_diffrn_reflns_Laue_measured_fraction_max 0.990
_diffrn_reflns_limit_h_max 5
_diffrn_reflns_limit_h_min -8
_diffrn_reflns_limit_k_max 16
_diffrn_reflns_limit_k_min -15
_diffrn_reflns_limit_l_max 29
_diffrn_reflns_limit_l_min -25
_diffrn_reflns_number 13219
_diffrn_reflns_point_group_measured_fraction_full 0.996
_diffrn_reflns_point_group_measured_fraction_max 0.970
_diffrn_reflns_theta_full 67.684
_diffrn_reflns_theta_max 76.285
_diffrn_reflns_theta_min 5.121
_exptl_absorpt_coefficient_mu 1.671
_exptl_absorpt_correction_type multi-scan
_exptl_crystal_colour orange
_exptl_crystal_density_diffrn 1.505
_exptl_crystal_description block
_exptl_crystal_F_000 952
_exptl_crystal_preparation ', redox, NMR'
_exptl_crystal_size_max 0.200
_exptl_crystal_size_mid 0.080
_exptl_crystal_size_min 0.050
_exptl_transmission_factor_max 1.00000
_exptl_transmission_factor_min 0.69218
_refine_diff_density_max 1.598
_refine_diff_density_min -0.988
_refine_diff_density_rms 0.125
_refine_ls_abs_structure_details
;
 Flack x determined using 1419 quotients [(I+)-(I-)]/[(I+)+(I-)]
 (Parsons, Flack and Wagner, Acta Cryst. B69 (2013) 249-259).
;
_refine_ls_abs_structure_Flack 0.48(9)
_refine_ls_extinction_method none
_refine_ls_goodness_of_fit_ref 1.228
_refine_ls_hydrogen_treatment constr
_refine_ls_matrix_type full
_refine_ls_number_parameters 331
_refine_ls_number_reflns 4086
_refine_ls_number_restraints 22
_refine_ls_restrained_S_all 1.226
_refine_ls_R_factor_all 0.1005
_refine_ls_R_factor_gt 0.0887
_refine_ls_shift/su_max 0.004
_refine_ls_shift/su_mean 0.000
_refine_ls_structure_factor_coef Fsqd
_refine_ls_weighting_details 'w=1/[\s^2^(Fo^2^)+(0.0698P)^2^+11.5403P] where P=(Fo^2^+2Fc^2^)/3'
_refine_ls_weighting_scheme calc
_refine_ls_wR_factor_gt 0.2532
_refine_ls_wR_factor_ref 0.2554
_reflns_Friedel_coverage 0.697
_reflns_Friedel_fraction_full 0.993
_reflns_Friedel_fraction_max 0.943
_reflns_number_gt 3910
_reflns_number_total 4086
_reflns_threshold_expression 'I > 2\s(I)'
_cod_data_source_file c6dt04598g2.cif
_cod_data_source_block SXM_385
_cod_depositor_comments 'Adding full bibliography for 7041789--7041790.cif.'
_cod_database_code 7041790
_shelx_shelxl_version_number 2014/7
_shelx_space_group_comment
;
The symmetry employed for this shelxl refinement is uniquely defined
by the following loop, which should always be used as a source of
symmetry information in preference to the above space-group names.
They are only intended as comments.
;
_shelx_estimated_absorpt_t_min 0.731
_shelx_estimated_absorpt_t_max 0.921

loop_
_space_group_symop_operation_xyz
'x, y, z'
'-x+1/2, -y, z+1/2'
'-x, y+1/2, -z+1/2'
'x+1/2, -y+1/2, -z'

loop_
_atom_site_label
_atom_site_type_symbol
_atom_site_fract_x
_atom_site_fract_y
_atom_site_fract_z
_atom_site_U_iso_or_equiv
_atom_site_adp_type
_atom_site_occupancy
_atom_site_site_symmetry_order
_atom_site_calc_flag
_atom_site_refinement_flags_posn
_atom_site_refinement_flags_adp
_atom_site_refinement_flags_occupancy
_atom_site_disorder_assembly
_atom_site_disorder_group
Ni1 Ni -0.7211(5) 0.5575(2) 0.04193(12) 0.0102(4) Uani 0.65 1 d . . P A 1
N2 N -0.709(3) 0.6526(9) 0.1026(5) 0.021(3) Uiso 0.65 1 d D . P A 1
N3 N -0.734(8) 0.4508(15) 0.1002(9) 0.057(13) Uani 0.65 1 d D . P A 1
H3A H -0.8761 0.4357 0.1111 0.069 Uiso 0.65 1 calc R U P A 1
C14 C -0.699(4) 0.6015(11) 0.1604(5) 0.035(4) Uani 0.65 1 d D . P A 1
H14A H -0.8344 0.5979 0.1778 0.042 Uiso 0.65 1 calc R U P A 1
H14B H -0.6106 0.6413 0.1866 0.042 Uiso 0.65 1 calc R U P A 1
C15 C -0.616(3) 0.4946(12) 0.1516(6) 0.039(4) Uani 0.65 1 d D . P A 1
H15A H -0.6375 0.4517 0.1864 0.047 Uiso 0.65 1 calc R U P A 1
H15B H -0.4711 0.4972 0.1430 0.047 Uiso 0.65 1 calc R U P A 1
C16 C -0.635(3) 0.3570(12) 0.0742(6) 0.038(4) Uani 0.65 1 d D . P A 1
H16A H -0.4883 0.3676 0.0700 0.046 Uiso 0.65 1 calc R U P A 1
H16B H -0.6585 0.2949 0.0982 0.046 Uiso 0.65 1 calc R U P A 1
C17 C -0.734(3) 0.3467(6) 0.0164(4) 0.039(3) Uani 0.65 1 d D . P A 1
H17A H -0.6602 0.2960 -0.0076 0.047 Uiso 0.65 1 calc R U P A 1
H17B H -0.8734 0.3221 0.0212 0.047 Uiso 0.65 1 calc R U P A 1
Ni1B Ni -0.7863(12) 0.5571(8) 0.0416(4) 0.047(3) Uiso 0.35 1 d . . P A 2
N102 N -0.792(6) 0.656(2) 0.1025(12) 0.038(7) Uiso 0.35 1 d D . P A 2
N103 N -0.727(8) 0.454(2) 0.1001(14) 0.021(12) Uiso 0.35 1 d D . P A 2
H103 H -0.5818 0.4464 0.1098 0.025 Uiso 0.35 1 calc R U P A 2
C114 C -0.801(7) 0.604(2) 0.1598(13) 0.049(12) Uiso 0.35 1 d D . P A 2
H11A H -0.8999 0.6386 0.1849 0.058 Uiso 0.35 1 calc R U P A 2
H11B H -0.6679 0.6068 0.1789 0.058 Uiso 0.35 1 calc R U P A 2
C115 C -0.861(6) 0.494(2) 0.1501(15) 0.058(10) Uiso 0.35 1 d D . P A 2
H11C H -1.0043 0.4890 0.1396 0.070 Uiso 0.35 1 calc R U P A 2
H11D H -0.8377 0.4521 0.1854 0.070 Uiso 0.35 1 calc R U P A 2
C116 C -0.825(5) 0.358(2) 0.0747(10) 0.039(8) Uiso 0.35 1 d D . P A 2
H11E H -0.7969 0.2969 0.0988 0.047 Uiso 0.35 1 calc R U P A 2
H11F H -0.9722 0.3674 0.0717 0.047 Uiso 0.35 1 calc R U P A 2
C117 C -0.734(3) 0.3467(6) 0.0164(4) 0.039(3) Uani 0.35 1 d D . P A 2
H11G H -0.5950 0.3203 0.0198 0.047 Uiso 0.35 1 calc R U P A 2
H11H H -0.8126 0.2970 -0.0069 0.047 Uiso 0.35 1 calc R U P A 2
N1 N -0.7321(19) 0.6582(5) -0.0136(3) 0.0286(18) Uani 1 1 d . . . . .
N4 N -0.7329(16) 0.4492(5) -0.0120(3) 0.0291(16) Uani 1 1 d . . . . .
C1 C -0.731(2) 0.6430(6) -0.0716(3) 0.030(2) Uani 1 1 d . . . . .
C2 C -0.730(2) 0.5476(7) -0.0997(3) 0.036(2) Uani 1 1 d . . . . .
C3 C -0.722(3) 0.5500(8) -0.1603(4) 0.053(3) Uani 1 1 d . . . . .
H3 H -0.7136 0.4869 -0.1810 0.064 Uiso 1 1 calc R U . . .
C4 C -0.726(4) 0.6421(9) -0.1903(4) 0.075(5) Uani 1 1 d . . . . .
H4 H -0.7292 0.6407 -0.2312 0.090 Uiso 1 1 calc R U . . .
C5 C -0.725(3) 0.7379(8) -0.1616(4) 0.064(4) Uani 1 1 d . . . . .
H5 H -0.7211 0.8007 -0.1827 0.077 Uiso 1 1 calc R U . . .
C6 C -0.729(2) 0.7389(7) -0.1016(4) 0.042(3) Uani 1 1 d . . . . .
C7 C -0.728(2) 0.8169(7) -0.0570(4) 0.039(2) Uani 1 1 d . . . . .
C8 C -0.722(2) 0.9237(7) -0.0553(5) 0.048(3) Uani 1 1 d . . . . .
H8 H -0.7142 0.9622 -0.0901 0.058 Uiso 1 1 calc R U . . .
C9 C -0.728(2) 0.9748(7) -0.0022(5) 0.046(3) Uani 1 1 d . . . . .
H9 H -0.7305 1.0482 -0.0012 0.055 Uiso 1 1 calc R U . . .
C10 C -0.7309(19) 0.9200(7) 0.0486(4) 0.041(2) Uani 1 1 d . . . . .
H10 H -0.7326 0.9562 0.0843 0.050 Uiso 1 1 calc R U . . .
C11 C -0.7311(16) 0.8113(6) 0.0488(4) 0.0330(19) Uani 1 1 d . . . . .
C12 C -0.7320(18) 0.7617(6) -0.0044(4) 0.0288(19) Uani 1 1 d . . . . .
C13 C -0.723(3) 0.7526(7) 0.1010(4) 0.048(3) Uani 1 1 d . . . . .
H13 H -0.7295 0.7889 0.1366 0.057 Uiso 1 1 calc R U . A 1
C18 C -0.732(2) 0.4525(6) -0.0676(4) 0.036(2) Uani 1 1 d . . . . .
H18 H -0.7339 0.3892 -0.0883 0.043 Uiso 1 1 calc R U . . .
O50 O -1.060(2) 0.4118(10) 0.1654(6) 0.045(3) Uani 0.65 1 d . . P B 1
O51 O -1.135(3) 0.2820(11) 0.1066(6) 0.051(4) Uani 0.65 1 d . . P B 1
C50 C -1.143(3) 0.3243(13) 0.1533(8) 0.036(4) Uani 0.65 1 d . . P B 1
C51 C -1.238(2) 0.2701(7) 0.2047(4) 0.040(2) Uani 0.65 1 d . . P B 1
H51A H -1.3182 0.3197 0.2267 0.048 Uiso 0.65 1 calc R U P B 1
H51B H -1.1317 0.2420 0.2295 0.048 Uiso 0.65 1 calc R U P B 1
H51C H -1.3236 0.2138 0.1911 0.048 Uiso 0.65 1 calc R U P B 1
O150 O -1.407(4) 0.413(2) 0.1622(11) 0.052(7) Uani 0.35 1 d . U P C 2
O151 O -1.337(4) 0.2843(18) 0.1064(10) 0.042(6) Uani 0.35 1 d . . P C 2
C150 C -1.332(4) 0.325(2) 0.1534(13) 0.028(6) Uani 0.35 1 d . U P C 2
C151 C -1.238(2) 0.2701(7) 0.2047(4) 0.040(2) Uani 0.35 1 d . . P C 2
H15C H -1.3361 0.2232 0.2220 0.048 Uiso 0.35 1 calc R U P C 2
H15D H -1.1952 0.3212 0.2334 0.048 Uiso 0.35 1 calc R U P C 2
H15E H -1.1207 0.2304 0.1917 0.048 Uiso 0.35 1 calc R U P C 2
C61 C -1.267(2) 0.6239(7) 0.3288(4) 0.041(2) Uani 1 1 d . . . . .
H61A H -1.3654 0.6095 0.3591 0.049 Uiso 1 1 calc R U . D 1
H61B H -1.1339 0.6327 0.3461 0.049 Uiso 1 1 calc R U . D 1
H61C H -1.3046 0.6873 0.3083 0.049 Uiso 1 1 calc R U . D 1
C60 C -1.262(2) 0.5351(7) 0.2869(4) 0.040(2) Uani 0.65 1 d . . P E 1
H60A H -1.2254 0.4708 0.3075 0.048 Uiso 0.65 1 calc R U P E 1
H60B H -1.3965 0.5255 0.2696 0.048 Uiso 0.65 1 calc R U P E 1
O60 O -1.126(2) 0.5539(11) 0.2448(5) 0.042(3) Uani 0.65 1 d . . P E 1
H60 H -1.1237 0.5037 0.2218 0.051 Uiso 0.65 1 calc R U P E 1
C160 C -1.262(2) 0.5351(7) 0.2869(4) 0.040(2) Uani 0.35 1 d . . P E 2
H16C H -1.1239 0.5263 0.2718 0.048 Uiso 0.35 1 calc R U P E 2
H16D H -1.3006 0.4706 0.3069 0.048 Uiso 0.35 1 calc R U P E 2
O160 O -1.385(5) 0.552(2) 0.2441(10) 0.055(7) Uani 0.35 1 d . . P E 2
H160 H -1.3654 0.5085 0.2180 0.066 Uiso 0.35 1 calc R U P E 2

loop_
_atom_site_aniso_label
_atom_site_aniso_U_11
_atom_site_aniso_U_22
_atom_site_aniso_U_33
_atom_site_aniso_U_23
_atom_site_aniso_U_13
_atom_site_aniso_U_12
Ni1 0.0071(13) 0.0117(9) 0.0119(9) 0.0016(6) 0.0019(9) -0.0002(9)
N3 0.11(3) 0.032(10) 0.027(9) 0.012(5) 0.005(11) -0.012(13)
C14 0.054(14) 0.039(8) 0.012(6) 0.001(5) 0.008(6) -0.011(8)
C15 0.058(11) 0.039(9) 0.020(7) 0.004(6) 0.009(7) -0.005(8)
C16 0.056(11) 0.031(8) 0.028(8) 0.012(6) 0.008(7) 0.006(8)
C17 0.068(8) 0.020(4) 0.030(4) 0.005(3) -0.002(6) 0.000(6)
C117 0.068(8) 0.020(4) 0.030(4) 0.005(3) -0.002(6) 0.000(6)
N1 0.041(5) 0.020(3) 0.025(3) -0.002(2) 0.001(4) 0.000(4)
N4 0.035(5) 0.022(3) 0.031(3) 0.004(3) 0.005(4) 0.006(5)
C1 0.038(6) 0.027(4) 0.024(4) 0.002(3) 0.004(4) -0.004(5)
C2 0.057(6) 0.029(4) 0.022(4) 0.000(3) 0.003(5) -0.002(6)
C3 0.105(10) 0.033(5) 0.022(4) -0.005(4) 0.007(6) 0.003(8)
C4 0.161(17) 0.046(6) 0.019(4) 0.004(4) -0.006(9) -0.008(11)
C5 0.134(14) 0.031(5) 0.027(4) 0.011(4) -0.014(9) -0.007(9)
C6 0.069(8) 0.028(4) 0.029(4) 0.005(3) -0.003(6) 0.002(6)
C7 0.054(6) 0.027(4) 0.036(4) 0.002(3) -0.001(5) -0.005(5)
C8 0.071(8) 0.027(4) 0.047(5) 0.008(4) -0.008(7) 0.000(6)
C9 0.053(7) 0.023(4) 0.060(6) -0.002(4) -0.003(7) 0.003(5)
C10 0.052(6) 0.028(4) 0.044(5) -0.010(4) -0.002(6) 0.000(5)
C11 0.036(5) 0.026(4) 0.037(4) -0.003(3) 0.003(5) -0.001(5)
C12 0.032(5) 0.022(4) 0.032(4) 0.000(3) -0.002(5) 0.001(5)
C13 0.082(9) 0.035(5) 0.027(4) -0.010(4) 0.000(6) -0.002(7)
C18 0.058(7) 0.022(4) 0.028(4) -0.004(3) 0.007(5) -0.004(6)
O50 0.067(9) 0.032(7) 0.036(6) -0.007(5) 0.012(6) -0.016(6)
O51 0.086(11) 0.037(8) 0.032(7) -0.006(6) 0.000(7) -0.006(7)
C50 0.051(10) 0.020(7) 0.037(9) -0.003(7) -0.002(7) -0.001(7)
C51 0.049(7) 0.034(4) 0.037(4) 0.005(4) -0.005(6) -0.010(6)
O150 0.095(17) 0.035(12) 0.026(10) -0.002(9) -0.024(11) 0.013(11)
O151 0.067(18) 0.034(13) 0.024(10) -0.003(9) 0.003(10) 0.007(11)
C150 0.034(12) 0.021(10) 0.029(10) 0.008(9) 0.001(8) -0.006(9)
C151 0.049(7) 0.034(4) 0.037(4) 0.005(4) -0.005(6) -0.010(6)
C61 0.056(7) 0.030(4) 0.037(5) 0.000(3) 0.004(6) 0.000(6)
C60 0.052(7) 0.037(5) 0.031(4) 0.001(3) -0.003(5) 0.000(6)
O60 0.068(8) 0.029(6) 0.030(6) -0.003(6) 0.017(5) -0.011(7)
C160 0.052(7) 0.037(5) 0.031(4) 0.001(3) -0.003(5) 0.000(6)
O160 0.11(2) 0.030(13) 0.028(11) 0.011(12) -0.013(12) -0.007(15)

loop_
_atom_type_symbol
_atom_type_description
_atom_type_scat_dispersion_real
_atom_type_scat_dispersion_imag
_atom_type_scat_source
C C 0.0181 0.0091 'International Tables Vol C Tables 4.2.6.8 and 6.1.1.4'
H H 0.0000 0.0000 'International Tables Vol C Tables 4.2.6.8 and 6.1.1.4'
N N 0.0311 0.0180 'International Tables Vol C Tables 4.2.6.8 and 6.1.1.4'
O O 0.0492 0.0322 'International Tables Vol C Tables 4.2.6.8 and 6.1.1.4'
Ni Ni -3.0029 0.5091 'International Tables Vol C Tables 4.2.6.8 and 6.1.1.4'

loop_
_geom_angle_atom_site_label_1
_geom_angle_atom_site_label_2
_geom_angle_atom_site_label_3
_geom_angle
N1 Ni1 N2 93.6(4)
N1 Ni1 N4 93.5(3)
N2 Ni1 N4 172.9(4)
N1 Ni1 N3 175.2(16)
N2 Ni1 N3 86.9(6)
N4 Ni1 N3 86.0(5)
C13 N2 C14 118.0(11)
C13 N2 Ni1 129.1(9)
C14 N2 Ni1 112.7(8)
C16 N3 C15 113(3)
C16 N3 Ni1 106.1(17)
C15 N3 Ni1 104.9(17)
N2 C14 C15 107.5(11)
C14 C15 N3 105.0(16)
C17 C16 N3 103.6(16)
N4 C17 C16 108.4(9)
N1 Ni1B N4 91.8(5)
N1 Ni1B N102 92.4(9)
N4 Ni1B N102 168.5(12)
N1 Ni1B N103 157.1(18)
N4 Ni1B N103 85.1(7)
N102 Ni1B N103 86.9(10)
C13 N102 C114 118(2)
C13 N102 Ni1B 127.2(19)
C114 N102 Ni1B 111.0(18)
C116 N103 C115 108(3)
C116 N103 Ni1B 102(2)
C115 N103 Ni1B 100(2)
N102 C114 C115 108(2)
C114 C115 N103 106(2)
C117 C116 N103 105(2)
N4 C117 C116 108.4(14)
C12 N1 C1 107.3(7)
C12 N1 Ni1 126.3(6)
C1 N1 Ni1 126.3(5)
C12 N1 Ni1B 125.9(7)
C1 N1 Ni1B 125.3(7)
C18 N4 C117 118.3(7)
C18 N4 C17 118.3(7)
C18 N4 Ni1 129.8(6)
C17 N4 Ni1 111.8(5)
C18 N4 Ni1B 129.0(7)
C117 N4 Ni1B 111.5(6)
N1 C1 C2 126.1(7)
N1 C1 C6 110.9(7)
C2 C1 C6 122.9(7)
C1 C2 C3 116.5(8)
C1 C2 C18 121.0(7)
C3 C2 C18 122.5(8)
C4 C3 C2 121.5(9)
C3 C4 C5 121.5(9)
C6 C5 C4 118.8(9)
C5 C6 C1 118.7(8)
C5 C6 C7 136.2(8)
C1 C6 C7 105.0(7)
C8 C7 C12 118.7(8)
C8 C7 C6 136.0(9)
C12 C7 C6 105.3(7)
C7 C8 C9 119.9(9)
C10 C9 C8 120.7(9)
C9 C10 C11 121.2(9)
C12 C11 C10 117.3(8)
C12 C11 C13 120.4(8)
C10 C11 C13 122.3(8)
N1 C12 C11 126.4(8)
N1 C12 C7 111.4(7)
C11 C12 C7 122.2(8)
N2 C13 C11 123.8(9)
N102 C13 C11 120.6(15)
N4 C18 C2 123.1(7)
O51 C50 O50 124.7(18)
O51 C50 C51 120.7(15)
O50 C50 C51 114.3(15)
O151 C150 O150 122(3)
O151 C150 C151 121(2)
O150 C150 C151 117(3)
O60 C60 C61 110.1(10)
O160 C160 C61 110.2(16)

loop_
_geom_bond_atom_site_label_1
_geom_bond_atom_site_label_2
_geom_bond_distance
Ni1 N1 1.833(7)
Ni1 N2 1.871(13)
Ni1 N4 1.881(7)
Ni1 N3 1.93(3)
N2 C13 1.299(16)
N2 C14 1.496(13)
N3 C16 1.51(3)
N3 C15 1.54(3)
C14 C15 1.503(19)
C16 C17 1.501(16)
C17 N4 1.481(10)
Ni1B N1 1.864(12)
Ni1B N4 1.903(12)
Ni1B N102 1.91(3)
Ni1B N103 1.94(4)
N102 C13 1.33(3)
N102 C114 1.49(2)
N103 C116 1.52(3)
N103 C115 1.55(4)
C114 C115 1.50(3)
C116 C117 1.49(2)
C117 N4 1.481(10)
N1 C12 1.357(10)
N1 C1 1.360(10)
N4 C18 1.288(10)
C1 C2 1.396(11)
C1 C6 1.424(11)
C2 C3 1.406(11)
C2 C18 1.439(11)
C3 C4 1.379(14)
C4 C5 1.408(15)
C5 C6 1.390(13)
C6 C7 1.446(12)
C7 C8 1.383(12)
C7 C12 1.413(12)
C8 C9 1.398(15)
C9 C10 1.376(14)
C10 C11 1.407(11)
C11 C12 1.391(11)
C11 C13 1.430(13)
O50 C50 1.29(2)
O51 C50 1.21(2)
C50 C51 1.52(2)
O150 C150 1.25(4)
O151 C150 1.21(4)
C150 C151 1.52(3)
C61 C160 1.505(12)
C61 C60 1.505(12)
C60 O60 1.352(16)
C160 O160 1.31(3)

loop_
_geom_hbond_atom_site_label_D
_geom_hbond_atom_site_label_H
_geom_hbond_atom_site_label_A
_geom_hbond_distance_DH
_geom_hbond_distance_HA
_geom_hbond_distance_DA
_geom_hbond_angle_DHA
_geom_hbond_site_symmetry_A
N3 H3A O50 1.00 1.78 2.70(5) 149.7 .
N103 H103 O150 1.00 1.74 2.63(5) 146.3 1_655
O60 H60 O50 0.84 1.82 2.640(19) 165.2 .
O160 H160 O150 0.84 1.81 2.62(4) 162.3 .
